data_4025459
loop_
_publ_author_name
'Kristen N. Clary'
'Masood Parvez'
'Thomas G. Back'

_publ_contact_author
;
    Masood Parvez
    Department of Chemistry
    University of Calgary
    2500 University Drive N.W.
    Calgary, Alberta, Canada T2N 1N4  
;
_publ_contact_author_email ' parvez@ucalgary.ca '
_publ_contact_author_fax ' (403)289-9488 '
_publ_contact_author_phone ' (403)220-5348 '
_publ_section_title
;
 Rearrangements and Intramolecular Diels-Alder Reactions of Normal and
 Vinylogous Aza-Morita-Baylis-Hillman Products Leading to Isoindoline
 Derivatives
;
_journal_name_full 'Journal of Organic Chemistry'
_journal_page_first 3751
_journal_page_last 3760
_journal_paper_doi 10.1021/jo1005087
_journal_volume 75
_journal_year 2010
_chemical_formula_moiety 'C23 H25 N O5 S'
_chemical_formula_sum 'C23 H25 N O5 S'
_chemical_formula_weight 427.50
_chemical_name_systematic
;
 ?
;
_space_group_IT_number 2
_symmetry_cell_setting triclinic
_symmetry_space_group_name_Hall '-P 1'
_symmetry_space_group_name_H-M 'P -1'
_atom_sites_solution_hydrogens geom
_atom_sites_solution_primary direct
_atom_sites_solution_secondary difmap
_audit_creation_method SHELXL-97
_cell_angle_alpha 99.2890(10)
_cell_angle_beta 110.6670(10)
_cell_angle_gamma 90.0490(10)
_cell_formula_units_Z 2
_cell_length_a 9.0001(2)
_cell_length_b 10.1935(2)
_cell_length_c 12.2097(2)
_cell_measurement_reflns_used 14397
_cell_measurement_temperature 173(2)
_cell_measurement_theta_max 68.2
_cell_measurement_theta_min 3.9
_cell_volume 1032.29(4)
_computing_cell_refinement 'APEX2 (Bruker, 2004)'
_computing_data_collection 'APEX2 (Bruker, 2004)'
_computing_data_reduction 'SAINT & XPREP (Bruker, 2004)'
_computing_molecular_graphics 'ORTEP-3 (Farrugia, 1997)'
_computing_publication_material 'SHELXL-97 (Sheldrick, 2008)'
_computing_structure_refinement 'SHELXL-97 (Sheldrick, 2008)'
_computing_structure_solution 'SHELXS (Sheldrick, 2008)'
_diffrn_ambient_temperature 173(2)
_diffrn_measured_fraction_theta_full 0.962
_diffrn_measured_fraction_theta_max 0.962
_diffrn_measurement_device_type 'Bruker APEX2 CCD'
_diffrn_measurement_method ' \w and \f '
_diffrn_radiation_monochromator graphite
_diffrn_radiation_source 'fine-focus sealed tube'
_diffrn_radiation_type CuK\a
_diffrn_radiation_wavelength 1.54178
_diffrn_reflns_av_R_equivalents 0.0221
_diffrn_reflns_av_sigmaI/netI 0.0212
_diffrn_reflns_limit_h_max 10
_diffrn_reflns_limit_h_min -10
_diffrn_reflns_limit_k_max 11
_diffrn_reflns_limit_k_min -12
_diffrn_reflns_limit_l_max 14
_diffrn_reflns_limit_l_min -14
_diffrn_reflns_number 14397
_diffrn_reflns_theta_full 68.20
_diffrn_reflns_theta_max 68.20
_diffrn_reflns_theta_min 3.93
_diffrn_standards_number 0
_exptl_absorpt_coefficient_mu 1.695
_exptl_absorpt_correction_T_max 0.7280
_exptl_absorpt_correction_T_min 0.6767
_exptl_absorpt_correction_type multi-scan
_exptl_absorpt_process_details 'SADABS: (Bruker, 2004)'
_exptl_crystal_colour colorless
_exptl_crystal_density_diffrn 1.375
_exptl_crystal_density_method 'not measured'
_exptl_crystal_description prism
_exptl_crystal_F_000 452
_exptl_crystal_size_max 0.25
_exptl_crystal_size_mid 0.23
_exptl_crystal_size_min 0.20
_refine_diff_density_max 0.352
_refine_diff_density_min -0.300
_refine_diff_density_rms 0.048
_refine_ls_extinction_coef 0.0020(4)
_refine_ls_extinction_expression Fc^*^=kFc[1+0.001xFc^2^\l^3^/sin(2\q)]^-1/4^
_refine_ls_extinction_method SHELXL
_refine_ls_goodness_of_fit_ref 1.055
_refine_ls_hydrogen_treatment constr
_refine_ls_matrix_type full
_refine_ls_number_parameters 274
_refine_ls_number_reflns 3644
_refine_ls_number_restraints 0
_refine_ls_restrained_S_all 1.055
_refine_ls_R_factor_all 0.0359
_refine_ls_R_factor_gt 0.0344
_refine_ls_shift/su_max 0.001
_refine_ls_shift/su_mean 0.000
_refine_ls_structure_factor_coef Fsqd
_refine_ls_weighting_details 'calc w=1/[\s^2^(Fo^2^)+(0.0513P)^2^+0.4620P] where P=(Fo^2^+2Fc^2^)/3'
_refine_ls_weighting_scheme calc
_refine_ls_wR_factor_gt 0.0938
_refine_ls_wR_factor_ref 0.0950
_reflns_number_gt 3449
_reflns_number_total 3644
_reflns_threshold_expression >2sigma(I)
_cod_data_source_file jo1005087_si_003.cif
_cod_data_source_block Compound_I
_cod_depositor_comments
;
The following automatic conversions were performed:

'_symmetry_cell_setting' value 'Triclinic' changed to 'triclinic'
according to the built-in table from CIF Core dictionary named
'cif_core.dic' version 2.4.1 from 2010-06-29.

Automatic conversion script
Id: cif_fix_values 1646 2011-03-28 12:23:43Z adriana 
;
_cod_original_cell_volume 1032.29(3)
_cod_database_code 4025459

loop_
_symmetry_equiv_pos_as_xyz
'x, y, z'
'-x, -y, -z'

loop_
_atom_site_label
_atom_site_type_symbol
_atom_site_fract_x
_atom_site_fract_y
_atom_site_fract_z
_atom_site_U_iso_or_equiv
_atom_site_adp_type
_atom_site_occupancy
_atom_site_symmetry_multiplicity
_atom_site_calc_flag
_atom_site_refinement_flags
_atom_site_disorder_assembly
_atom_site_disorder_group
S1 S 0.27754(4) 0.93249(3) 0.65601(3) 0.02290(13) Uani 1 1 d . . .
O1 O 0.20979(14) 0.96764(12) 0.54048(10) 0.0317(3) Uani 1 1 d . . .
O2 O 0.44028(13) 0.89978(11) 0.70039(10) 0.0297(3) Uani 1 1 d . . .
O3 O 0.16423(15) 0.86004(12) 0.97085(10) 0.0351(3) Uani 1 1 d . . .
O4 O 0.13942(17) 0.64663(13) 0.98523(11) 0.0421(3) Uani 1 1 d . . .
O5 O 0.54774(15) 0.26278(12) 0.68955(11) 0.0358(3) Uani 1 1 d . . .
N1 N 0.17094(14) 0.80147(12) 0.65472(11) 0.0216(3) Uani 1 1 d . . .
C1 C -0.03516(17) 0.80909(15) 0.73276(13) 0.0235(3) Uani 1 1 d . . .
H1 H 0.0006 0.8984 0.7844 0.028 Uiso 1 1 calc R . .
C2 C -0.20501(18) 0.77806(17) 0.71838(14) 0.0276(3) Uani 1 1 d . . .
H2 H -0.2785 0.8450 0.6987 0.033 Uiso 1 1 calc R . .
C3 C -0.25792(19) 0.66257(17) 0.73155(15) 0.0310(4) Uani 1 1 d . . .
H3 H -0.3659 0.6528 0.7248 0.037 Uiso 1 1 calc R . .
C4 C -0.1571(2) 0.54657(17) 0.75645(17) 0.0337(4) Uani 1 1 d . . .
H4A H -0.2163 0.4649 0.7031 0.040 Uiso 1 1 calc R . .
H4B H -0.1357 0.5343 0.8393 0.040 Uiso 1 1 calc R . .
C5 C 0.00164(18) 0.56506(15) 0.73878(15) 0.0275(3) Uani 1 1 d . . .
H5A H 0.0753 0.5001 0.7772 0.033 Uiso 1 1 calc R . .
H5B H -0.0167 0.5463 0.6527 0.033 Uiso 1 1 calc R . .
C6 C 0.07912(17) 0.70616(14) 0.79080(13) 0.0207(3) Uani 1 1 d . . .
C7 C 0.23073(16) 0.73220(14) 0.75898(12) 0.0200(3) Uani 1 1 d . . .
H7 H 0.3079 0.7950 0.8268 0.024 Uiso 1 1 calc R . .
C8 C -0.00370(17) 0.81051(16) 0.61810(13) 0.0245(3) Uani 1 1 d . . .
H8A H -0.0608 0.7337 0.5565 0.029 Uiso 1 1 calc R . .
H8B H -0.0368 0.8939 0.5870 0.029 Uiso 1 1 calc R . .
C9 C 0.12828(17) 0.73099(16) 0.92568(14) 0.0251(3) Uani 1 1 d . . .
C10 C 0.2167(2) 0.8983(2) 1.09804(15) 0.0397(4) Uani 1 1 d . . .
H10A H 0.1267 0.8885 1.1242 0.060 Uiso 1 1 calc R . .
H10B H 0.2588 0.9913 1.1208 0.060 Uiso 1 1 calc R . .
H10C H 0.3002 0.8411 1.1357 0.060 Uiso 1 1 calc R . .
C11 C 0.31481(16) 0.60829(14) 0.73466(13) 0.0200(3) Uani 1 1 d . . .
C12 C 0.41035(18) 0.55152(16) 0.83009(13) 0.0250(3) Uani 1 1 d . . .
H12 H 0.4237 0.5926 0.9088 0.030 Uiso 1 1 calc R . .
C13 C 0.4860(2) 0.43657(17) 0.81226(14) 0.0283(3) Uani 1 1 d . . .
H13 H 0.5512 0.3997 0.8784 0.034 Uiso 1 1 calc R . .
C14 C 0.46672(18) 0.37483(15) 0.69746(14) 0.0249(3) Uani 1 1 d . . .
C15 C 0.37257(18) 0.43012(15) 0.60135(13) 0.0257(3) Uani 1 1 d . . .
H15 H 0.3593 0.3890 0.5226 0.031 Uiso 1 1 calc R . .
C16 C 0.29774(17) 0.54615(15) 0.62103(13) 0.0241(3) Uani 1 1 d . . .
H16 H 0.2334 0.5836 0.5549 0.029 Uiso 1 1 calc R . .
C17 C 0.5341(2) 0.19668(18) 0.57404(17) 0.0397(4) Uani 1 1 d . . .
H17A H 0.4227 0.1665 0.5282 0.059 Uiso 1 1 calc R . .
H17B H 0.5998 0.1197 0.5810 0.059 Uiso 1 1 calc R . .
H17C H 0.5702 0.2583 0.5335 0.059 Uiso 1 1 calc R . .
C18 C 0.24916(19) 1.06366(15) 0.75941(15) 0.0267(3) Uani 1 1 d . . .
C19 C 0.3523(2) 1.08276(17) 0.87692(16) 0.0338(4) Uani 1 1 d . . .
H19 H 0.4423 1.0310 0.9003 0.041 Uiso 1 1 calc R . .
C20 C 0.3222(3) 1.1782(2) 0.95967(18) 0.0448(5) Uani 1 1 d . . .
H20 H 0.3916 1.1919 1.0404 0.054 Uiso 1 1 calc R . .
C21 C 0.1916(3) 1.25371(19) 0.9253(2) 0.0489(5) Uani 1 1 d . . .
H21 H 0.1715 1.3192 0.9824 0.059 Uiso 1 1 calc R . .
C22 C 0.0902(2) 1.23417(18) 0.8081(2) 0.0425(5) Uani 1 1 d . . .
H22 H 0.0004 1.2863 0.7852 0.051 Uiso 1 1 calc R . .
C23 C 0.1177(2) 1.13956(16) 0.72327(17) 0.0330(4) Uani 1 1 d . . .
H23 H 0.0485 1.1269 0.6425 0.040 Uiso 1 1 calc R . .

loop_
_atom_site_aniso_label
_atom_site_aniso_U_11
_atom_site_aniso_U_22
_atom_site_aniso_U_33
_atom_site_aniso_U_23
_atom_site_aniso_U_13
_atom_site_aniso_U_12
S1 0.0212(2) 0.0247(2) 0.0268(2) 0.00866(15) 0.01171(15) 0.00405(14)
O1 0.0333(6) 0.0373(6) 0.0313(6) 0.0150(5) 0.0160(5) 0.0068(5)
O2 0.0222(6) 0.0323(6) 0.0387(6) 0.0102(5) 0.0140(5) 0.0039(4)
O3 0.0450(7) 0.0334(6) 0.0236(6) -0.0018(5) 0.0113(5) -0.0027(5)
O4 0.0544(8) 0.0414(7) 0.0325(6) 0.0154(6) 0.0140(6) 0.0016(6)
O5 0.0444(7) 0.0307(6) 0.0329(6) 0.0041(5) 0.0151(5) 0.0172(5)
N1 0.0189(6) 0.0233(6) 0.0232(6) 0.0068(5) 0.0070(5) 0.0031(5)
C1 0.0202(7) 0.0245(7) 0.0241(7) 0.0030(6) 0.0061(6) 0.0031(6)
C2 0.0203(7) 0.0366(9) 0.0245(7) 0.0026(6) 0.0076(6) 0.0051(6)
C3 0.0210(7) 0.0388(9) 0.0312(8) -0.0028(7) 0.0107(6) -0.0023(6)
C4 0.0279(8) 0.0306(8) 0.0434(10) 0.0024(7) 0.0156(7) -0.0049(7)
C5 0.0247(8) 0.0235(8) 0.0346(8) 0.0015(6) 0.0126(6) -0.0009(6)
C6 0.0185(7) 0.0212(7) 0.0230(7) 0.0030(6) 0.0083(6) 0.0020(5)
C7 0.0185(7) 0.0214(7) 0.0200(7) 0.0044(6) 0.0062(5) 0.0012(5)
C8 0.0180(7) 0.0301(8) 0.0241(7) 0.0074(6) 0.0047(6) 0.0030(6)
C9 0.0192(7) 0.0315(8) 0.0264(8) 0.0064(7) 0.0096(6) 0.0032(6)
C10 0.0415(10) 0.0505(11) 0.0233(8) -0.0043(8) 0.0116(7) -0.0058(8)
C11 0.0171(6) 0.0214(7) 0.0222(7) 0.0040(6) 0.0078(5) 0.0003(5)
C12 0.0271(8) 0.0286(8) 0.0202(7) 0.0034(6) 0.0100(6) 0.0053(6)
C13 0.0317(8) 0.0310(8) 0.0238(7) 0.0100(6) 0.0096(6) 0.0099(6)
C14 0.0245(7) 0.0220(7) 0.0298(8) 0.0031(6) 0.0122(6) 0.0039(6)
C15 0.0271(8) 0.0271(8) 0.0213(7) -0.0005(6) 0.0085(6) 0.0007(6)
C16 0.0219(7) 0.0269(8) 0.0207(7) 0.0038(6) 0.0046(6) 0.0020(6)
C17 0.0526(11) 0.0300(9) 0.0393(10) -0.0013(8) 0.0232(8) 0.0120(8)
C18 0.0281(8) 0.0217(7) 0.0351(8) 0.0067(6) 0.0166(7) -0.0005(6)
C19 0.0321(9) 0.0302(8) 0.0377(9) 0.0031(7) 0.0121(7) -0.0048(7)
C20 0.0501(11) 0.0394(10) 0.0422(10) -0.0070(8) 0.0195(9) -0.0121(9)
C21 0.0600(13) 0.0305(9) 0.0638(13) -0.0104(9) 0.0393(11) -0.0080(9)
C22 0.0450(10) 0.0244(8) 0.0711(14) 0.0099(9) 0.0358(10) 0.0064(7)
C23 0.0344(9) 0.0248(8) 0.0459(10) 0.0121(7) 0.0193(8) 0.0042(7)

loop_
_atom_type_symbol
_atom_type_description
_atom_type_scat_dispersion_real
_atom_type_scat_dispersion_imag
_atom_type_scat_source
C C 0.0181 0.0091 'International Tables Vol C Tables 4.2.6.8 and 6.1.1.4'
H H 0.0000 0.0000 'International Tables Vol C Tables 4.2.6.8 and 6.1.1.4'
N N 0.0311 0.0180 'International Tables Vol C Tables 4.2.6.8 and 6.1.1.4'
O O 0.0492 0.0322 'International Tables Vol C Tables 4.2.6.8 and 6.1.1.4'
S S 0.3331 0.5567 'International Tables Vol C Tables 4.2.6.8 and 6.1.1.4'

loop_
_geom_angle_atom_site_label_1
_geom_angle_atom_site_label_2
_geom_angle_atom_site_label_3
_geom_angle
_geom_angle_site_symmetry_1
_geom_angle_site_symmetry_3
_geom_angle_publ_flag
O1 S1 O2 120.50(7) . . ?
O1 S1 N1 106.25(7) . . ?
O2 S1 N1 106.33(6) . . ?
O1 S1 C18 107.69(7) . . ?
O2 S1 C18 108.18(7) . . ?
N1 S1 C18 107.22(7) . . ?
C9 O3 C10 117.54(14) . . ?
C14 O5 C17 117.74(13) . . ?
C8 N1 C7 110.14(11) . . ?
C8 N1 S1 117.84(10) . . ?
C7 N1 S1 117.16(9) . . ?
C2 C1 C8 115.87(12) . . ?
C2 C1 C6 113.15(13) . . ?
C8 C1 C6 102.67(12) . . ?
C2 C1 H1 108.3 . . ?
C8 C1 H1 108.3 . . ?
C6 C1 H1 108.3 . . ?
C3 C2 C1 123.64(15) . . ?
C3 C2 H2 118.2 . . ?
C1 C2 H2 118.2 . . ?
C2 C3 C4 123.64(15) . . ?
C2 C3 H3 118.2 . . ?
C4 C3 H3 118.2 . . ?
C3 C4 C5 112.41(14) . . ?
C3 C4 H4A 109.1 . . ?
C5 C4 H4A 109.1 . . ?
C3 C4 H4B 109.1 . . ?
C5 C4 H4B 109.1 . . ?
H4A C4 H4B 107.9 . . ?
C6 C5 C4 112.30(13) . . ?
C6 C5 H5A 109.1 . . ?
C4 C5 H5A 109.1 . . ?
C6 C5 H5B 109.1 . . ?
C4 C5 H5B 109.1 . . ?
H5A C5 H5B 107.9 . . ?
C9 C6 C5 110.16(13) . . ?
C9 C6 C1 112.42(12) . . ?
C5 C6 C1 109.85(12) . . ?
C9 C6 C7 108.33(11) . . ?
C5 C6 C7 112.80(12) . . ?
C1 C6 C7 103.14(11) . . ?
N1 C7 C11 112.53(11) . . ?
N1 C7 C6 104.42(11) . . ?
C11 C7 C6 114.58(12) . . ?
N1 C7 H7 108.4 . . ?
C11 C7 H7 108.4 . . ?
C6 C7 H7 108.4 . . ?
N1 C8 C1 103.50(11) . . ?
N1 C8 H8A 111.1 . . ?
C1 C8 H8A 111.1 . . ?
N1 C8 H8B 111.1 . . ?
C1 C8 H8B 111.1 . . ?
H8A C8 H8B 109.0 . . ?
O4 C9 O3 123.43(15) . . ?
O4 C9 C6 125.25(15) . . ?
O3 C9 C6 111.27(13) . . ?
O3 C10 H10A 109.5 . . ?
O3 C10 H10B 109.5 . . ?
H10A C10 H10B 109.5 . . ?
O3 C10 H10C 109.5 . . ?
H10A C10 H10C 109.5 . . ?
H10B C10 H10C 109.5 . . ?
C16 C11 C12 118.07(13) . . ?
C16 C11 C7 122.84(13) . . ?
C12 C11 C7 119.06(13) . . ?
C13 C12 C11 121.19(14) . . ?
C13 C12 H12 119.4 . . ?
C11 C12 H12 119.4 . . ?
C12 C13 C14 120.02(14) . . ?
C12 C13 H13 120.0 . . ?
C14 C13 H13 120.0 . . ?
O5 C14 C15 124.93(14) . . ?
O5 C14 C13 115.42(14) . . ?
C15 C14 C13 119.63(14) . . ?
C14 C15 C16 119.55(14) . . ?
C14 C15 H15 120.2 . . ?
C16 C15 H15 120.2 . . ?
C11 C16 C15 121.53(14) . . ?
C11 C16 H16 119.2 . . ?
C15 C16 H16 119.2 . . ?
O5 C17 H17A 109.5 . . ?
O5 C17 H17B 109.5 . . ?
H17A C17 H17B 109.5 . . ?
O5 C17 H17C 109.5 . . ?
H17A C17 H17C 109.5 . . ?
H17B C17 H17C 109.5 . . ?
C19 C18 C23 121.27(16) . . ?
C19 C18 S1 119.25(13) . . ?
C23 C18 S1 119.33(13) . . ?
C20 C19 C18 119.13(18) . . ?
C20 C19 H19 120.4 . . ?
C18 C19 H19 120.4 . . ?
C21 C20 C19 120.26(19) . . ?
C21 C20 H20 119.9 . . ?
C19 C20 H20 119.9 . . ?
C22 C21 C20 120.08(18) . . ?
C22 C21 H21 120.0 . . ?
C20 C21 H21 120.0 . . ?
C21 C22 C23 120.88(18) . . ?
C21 C22 H22 119.6 . . ?
C23 C22 H22 119.6 . . ?
C22 C23 C18 118.37(18) . . ?
C22 C23 H23 120.8 . . ?
C18 C23 H23 120.8 . . ?

loop_
_geom_bond_atom_site_label_1
_geom_bond_atom_site_label_2
_geom_bond_distance
_geom_bond_site_symmetry_2
_geom_bond_publ_flag
S1 O1 1.4305(12) . ?
S1 O2 1.4315(11) . ?
S1 N1 1.6385(13) . ?
S1 C18 1.7693(16) . ?
O3 C9 1.334(2) . ?
O3 C10 1.440(2) . ?
O4 C9 1.195(2) . ?
O5 C14 1.3642(18) . ?
O5 C17 1.424(2) . ?
N1 C8 1.4820(18) . ?
N1 C7 1.4887(18) . ?
C1 C2 1.503(2) . ?
C1 C8 1.525(2) . ?
C1 C6 1.545(2) . ?
C1 H1 1.0000 . ?
C2 C3 1.324(2) . ?
C2 H2 0.9500 . ?
C3 C4 1.496(2) . ?
C3 H3 0.9500 . ?
C4 C5 1.534(2) . ?
C4 H4A 0.9900 . ?
C4 H4B 0.9900 . ?
C5 C6 1.533(2) . ?
C5 H5A 0.9900 . ?
C5 H5B 0.9900 . ?
C6 C9 1.524(2) . ?
C6 C7 1.5780(19) . ?
C7 C11 1.5150(19) . ?
C7 H7 1.0000 . ?
C8 H8A 0.9900 . ?
C8 H8B 0.9900 . ?
C10 H10A 0.9800 . ?
C10 H10B 0.9800 . ?
C10 H10C 0.9800 . ?
C11 C16 1.384(2) . ?
C11 C12 1.394(2) . ?
C12 C13 1.381(2) . ?
C12 H12 0.9500 . ?
C13 C14 1.391(2) . ?
C13 H13 0.9500 . ?
C14 C15 1.387(2) . ?
C15 C16 1.391(2) . ?
C15 H15 0.9500 . ?
C16 H16 0.9500 . ?
C17 H17A 0.9800 . ?
C17 H17B 0.9800 . ?
C17 H17C 0.9800 . ?
C18 C19 1.388(2) . ?
C18 C23 1.391(2) . ?
C19 C20 1.385(3) . ?
C19 H19 0.9500 . ?
C20 C21 1.381(3) . ?
C20 H20 0.9500 . ?
C21 C22 1.381(3) . ?
C21 H21 0.9500 . ?
C22 C23 1.386(3) . ?
C22 H22 0.9500 . ?
C23 H23 0.9500 . ?

loop_
_geom_torsion_atom_site_label_1
_geom_torsion_atom_site_label_2
_geom_torsion_atom_site_label_3
_geom_torsion_atom_site_label_4
_geom_torsion
_geom_torsion_site_symmetry_1
_geom_torsion_site_symmetry_2
_geom_torsion_site_symmetry_3
_geom_torsion_site_symmetry_4
_geom_torsion_publ_flag
O1 S1 N1 C8 -53.61(12) . . . . ?
O2 S1 N1 C8 176.88(10) . . . . ?
C18 S1 N1 C8 61.34(12) . . . . ?
O1 S1 N1 C7 171.26(10) . . . . ?
O2 S1 N1 C7 41.75(12) . . . . ?
C18 S1 N1 C7 -73.79(11) . . . . ?
C8 C1 C2 C3 105.58(18) . . . . ?
C6 C1 C2 C3 -12.6(2) . . . . ?
C1 C2 C3 C4 -3.1(3) . . . . ?
C2 C3 C4 C5 -12.2(2) . . . . ?
C3 C4 C5 C6 43.00(19) . . . . ?
C4 C5 C6 C9 66.19(17) . . . . ?
C4 C5 C6 C1 -58.17(17) . . . . ?
C4 C5 C6 C7 -172.63(13) . . . . ?
C2 C1 C6 C9 -80.97(16) . . . . ?
C8 C1 C6 C9 153.40(12) . . . . ?
C2 C1 C6 C5 42.08(17) . . . . ?
C8 C1 C6 C5 -83.55(14) . . . . ?
C2 C1 C6 C7 162.56(12) . . . . ?
C8 C1 C6 C7 36.94(14) . . . . ?
C8 N1 C7 C11 121.26(13) . . . . ?
S1 N1 C7 C11 -100.38(12) . . . . ?
C8 N1 C7 C6 -3.60(14) . . . . ?
S1 N1 C7 C6 134.76(10) . . . . ?
C9 C6 C7 N1 -140.20(12) . . . . ?
C5 C6 C7 N1 97.59(14) . . . . ?
C1 C6 C7 N1 -20.86(13) . . . . ?
C9 C6 C7 C11 96.25(14) . . . . ?
C5 C6 C7 C11 -25.97(17) . . . . ?
C1 C6 C7 C11 -144.42(12) . . . . ?
C7 N1 C8 C1 27.04(15) . . . . ?
S1 N1 C8 C1 -111.00(12) . . . . ?
C2 C1 C8 N1 -163.21(13) . . . . ?
C6 C1 C8 N1 -39.37(14) . . . . ?
C10 O3 C9 O4 -1.0(2) . . . . ?
C10 O3 C9 C6 -178.53(13) . . . . ?
C5 C6 C9 O4 15.8(2) . . . . ?
C1 C6 C9 O4 138.69(16) . . . . ?
C7 C6 C9 O4 -108.00(17) . . . . ?
C5 C6 C9 O3 -166.70(12) . . . . ?
C1 C6 C9 O3 -43.83(17) . . . . ?
C7 C6 C9 O3 69.48(15) . . . . ?
N1 C7 C11 C16 -17.47(19) . . . . ?
C6 C7 C11 C16 101.62(16) . . . . ?
N1 C7 C11 C12 164.34(13) . . . . ?
C6 C7 C11 C12 -76.57(17) . . . . ?
C16 C11 C12 C13 0.0(2) . . . . ?
C7 C11 C12 C13 178.25(14) . . . . ?
C11 C12 C13 C14 -0.4(2) . . . . ?
C17 O5 C14 C15 -0.5(2) . . . . ?
C17 O5 C14 C13 -179.08(16) . . . . ?
C12 C13 C14 O5 179.34(15) . . . . ?
C12 C13 C14 C15 0.7(2) . . . . ?
O5 C14 C15 C16 -178.99(15) . . . . ?
C13 C14 C15 C16 -0.5(2) . . . . ?
C12 C11 C16 C15 0.2(2) . . . . ?
C7 C11 C16 C15 -177.97(14) . . . . ?
C14 C15 C16 C11 0.0(2) . . . . ?
O1 S1 C18 C19 -154.75(13) . . . . ?
O2 S1 C18 C19 -23.03(15) . . . . ?
N1 S1 C18 C19 91.27(14) . . . . ?
O1 S1 C18 C23 29.70(15) . . . . ?
O2 S1 C18 C23 161.42(13) . . . . ?
N1 S1 C18 C23 -84.28(14) . . . . ?
C23 C18 C19 C20 0.8(3) . . . . ?
S1 C18 C19 C20 -174.69(14) . . . . ?
C18 C19 C20 C21 -0.3(3) . . . . ?
C19 C20 C21 C22 0.1(3) . . . . ?
C20 C21 C22 C23 -0.3(3) . . . . ?
C21 C22 C23 C18 0.7(3) . . . . ?
C19 C18 C23 C22 -0.9(2) . . . . ?
S1 C18 C23 C22 174.51(13) . . . . ?
